data_4343180
loop_
_publ_author_name
'Cao, Xue-Li'
'Hu, Chun-Li'
'Kong, Fang'
'Mao, Jiang-Gao'

_publ_section_title
;
 Cs(TaO2)3(SeO3)2 and Cs(TiOF)3(SeO3)2: Structural and Second Harmonic
 Generation Changes Induced by the Different d(0)-TM Coordination
 Octahedra.
;
_journal_issue 8
_journal_name_full 'Inorganic chemistry'
_journal_page_first 3875
_journal_page_last 3882
_journal_paper_doi 10.1021/acs.inorgchem.5b00052
_journal_volume 54
_journal_year 2015
_chemical_formula_sum 'Cs O12 Se2 Ta3'
_chemical_formula_weight 1025.68
_chemical_name_systematic
; 
 ? 
;
_space_group_IT_number 164
_symmetry_cell_setting trigonal
_symmetry_space_group_name_Hall '-P 3 2"'
_symmetry_space_group_name_H-M 'P -3 m 1'
_atom_sites_solution_hydrogens none
_atom_sites_solution_primary direct
_atom_sites_solution_secondary difmap
_audit_creation_method SHELXL-97
_cell_angle_alpha 90.00
_cell_angle_beta 90.00
_cell_angle_gamma 120.00
_cell_formula_units_Z 1
_cell_length_a 5.5153(4)
_cell_length_b 5.5153(4)
_cell_length_c 10.571(2)
_cell_measurement_reflns_used 701
_cell_measurement_temperature 293(2)
_cell_measurement_theta_max 26.2717
_cell_measurement_theta_min 3.8474
_cell_volume 278.47(6)
_computing_structure_refinement 'SHELXL-97 (Sheldrick, 1997)'
_computing_structure_solution 'SHELXS-97 (Sheldrick, 1990)'
_diffrn_ambient_temperature 293(2)
_diffrn_measured_fraction_theta_full 0.996
_diffrn_measured_fraction_theta_max 0.996
_diffrn_measurement_device_type 'SuperNova, Dual, Cu at zero, Atlas'
_diffrn_measurement_method '\w scans'
_diffrn_radiation_monochromator graphite
_diffrn_radiation_source 'fine-focus sealed tube'
_diffrn_radiation_type MoK\a
_diffrn_radiation_wavelength 0.71073
_diffrn_reflns_av_R_equivalents 0.0946
_diffrn_reflns_av_sigmaI/netI 0.0457
_diffrn_reflns_limit_h_max 6
_diffrn_reflns_limit_h_min -5
_diffrn_reflns_limit_k_max 6
_diffrn_reflns_limit_k_min -6
_diffrn_reflns_limit_l_max 7
_diffrn_reflns_limit_l_min -13
_diffrn_reflns_number 1777
_diffrn_reflns_theta_full 26.33
_diffrn_reflns_theta_max 26.33
_diffrn_reflns_theta_min 3.86
_exptl_absorpt_coefficient_mu 39.210
_exptl_absorpt_correction_T_max 1.00000
_exptl_absorpt_correction_T_min 0.25470
_exptl_absorpt_correction_type multi-scan
_exptl_crystal_colour colorless
_exptl_crystal_density_diffrn 6.116
_exptl_crystal_density_method 'not measured'
_exptl_crystal_description block
_exptl_crystal_F_000 438
_exptl_crystal_size_max 0.21
_exptl_crystal_size_mid 0.18
_exptl_crystal_size_min 0.11
_refine_diff_density_max 5.536
_refine_diff_density_min -2.802
_refine_diff_density_rms 0.660
_refine_ls_extinction_method none
_refine_ls_goodness_of_fit_ref 1.165
_refine_ls_hydrogen_treatment none
_refine_ls_matrix_type full
_refine_ls_number_parameters 23
_refine_ls_number_reflns 254
_refine_ls_number_restraints 0
_refine_ls_restrained_S_all 1.165
_refine_ls_R_factor_all 0.0473
_refine_ls_R_factor_gt 0.0423
_refine_ls_shift/su_max 0.000
_refine_ls_shift/su_mean 0.000
_refine_ls_structure_factor_coef Fsqd
_refine_ls_weighting_details 'calc w=1/[\s^2^(Fo^2^)+(0.0669P)^2^+4.2482P] where P=(Fo^2^+2Fc^2^)/3'
_refine_ls_weighting_scheme calc
_refine_ls_wR_factor_gt 0.1053
_refine_ls_wR_factor_ref 0.1142
_reflns_number_gt 231
_reflns_number_total 254
_reflns_threshold_expression >2sigma(I)
_cod_data_source_file ic5b00052_si_002.cif
_cod_data_source_block Cs(TaO2)3(SeO3)2
_cod_original_sg_symbol_H-M p-3m1
_cod_database_code 4343180

loop_
_symmetry_equiv_pos_as_xyz
'x, y, z'
'-y, x-y, z'
'-x+y, -x, z'
'y, x, -z'
'x-y, -y, -z'
'-x, -x+y, -z'
'-x, -y, -z'
'y, -x+y, -z'
'x-y, x, -z'
'-y, -x, z'
'-x+y, y, z'
'x, x-y, z'

loop_
_atom_site_label
_atom_site_type_symbol
_atom_site_fract_x
_atom_site_fract_y
_atom_site_fract_z
_atom_site_U_iso_or_equiv
_atom_site_adp_type
_atom_site_occupancy
_atom_site_symmetry_multiplicity
_atom_site_calc_flag
_atom_site_refinement_flags
Cs1 Cs 0.0000 0.0000 0.5000 0.0212(7) Uani 1 12 d S
Ta1 Ta 0.3333 0.6667 0.19956(11) 0.0079(5) Uani 1 6 d S
Ta2 Ta 1.0000 1.0000 0.0000 0.0068(5) Uani 1 12 d S
Se1 Se 0.6667 0.3333 0.2527(3) 0.0114(7) Uani 1 6 d S
O1 O 0.5066(12) 0.4934(12) 0.3253(12) 0.013(3) Uani 1 2 d S
O2 O 0.668(2) 0.8339(10) 0.1087(12) 0.013(3) Uani 1 2 d S

loop_
_atom_site_aniso_label
_atom_site_aniso_U_11
_atom_site_aniso_U_22
_atom_site_aniso_U_33
_atom_site_aniso_U_23
_atom_site_aniso_U_13
_atom_site_aniso_U_12
Cs1 0.0215(10) 0.0215(10) 0.0206(17) 0.000 0.000 0.0108(5)
Ta1 0.0075(5) 0.0075(5) 0.0087(8) 0.000 0.000 0.0038(3)
Ta2 0.0059(6) 0.0059(6) 0.0088(9) 0.000 0.000 0.0029(3)
Se1 0.0089(9) 0.0089(9) 0.0164(17) 0.000 0.000 0.0044(5)
O1 0.018(5) 0.018(5) 0.008(6) -0.001(2) 0.001(2) 0.014(5)
O2 0.005(6) 0.011(5) 0.021(7) 0.003(3) 0.005(6) 0.002(3)

loop_
_atom_type_symbol
_atom_type_description
_atom_type_scat_dispersion_real
_atom_type_scat_dispersion_imag
_atom_type_scat_source
O O 0.0106 0.0060 'International Tables Vol C Tables 4.2.6.8 and 6.1.1.4'
Se Se -0.0929 2.2259 'International Tables Vol C Tables 4.2.6.8 and 6.1.1.4'
Cs Cs -0.3680 2.1192 'International Tables Vol C Tables 4.2.6.8 and 6.1.1.4'
Ta Ta -0.7052 6.5227 'International Tables Vol C Tables 4.2.6.8 and 6.1.1.4'

loop_
_geom_angle_atom_site_label_1
_geom_angle_atom_site_label_2
_geom_angle_atom_site_label_3
_geom_angle
_geom_angle_site_symmetry_1
_geom_angle_site_symmetry_3
O1 Cs1 O1 180.0 7_666 1_445
O1 Cs1 O1 47.0(4) 7_666 9_556
O1 Cs1 O1 133.0(4) 1_445 9_556
O1 Cs1 O1 133.0(4) 7_666 3
O1 Cs1 O1 47.0(4) 1_445 3
O1 Cs1 O1 180.0 9_556 3
O1 Cs1 O1 51.2(4) 7_666 8_556
O1 Cs1 O1 128.8(4) 1_445 8_556
O1 Cs1 O1 92.1(3) 9_556 8_556
O1 Cs1 O1 87.9(3) 3 8_556
O1 Cs1 O1 128.8(4) 7_666 2
O1 Cs1 O1 51.2(4) 1_445 2
O1 Cs1 O1 87.9(3) 9_556 2
O1 Cs1 O1 92.1(3) 3 2
O1 Cs1 O1 180.000(1) 8_556 2
O1 Cs1 O1 112.4(4) 7_666 7_556
O1 Cs1 O1 67.6(4) 1_445 7_556
O1 Cs1 O1 92.1(3) 9_556 7_556
O1 Cs1 O1 87.9(3) 3 7_556
O1 Cs1 O1 92.1(3) 8_556 7_556
O1 Cs1 O1 87.9(3) 2 7_556
O1 Cs1 O1 67.6(4) 7_666 .
O1 Cs1 O1 112.4(4) 1_445 .
O1 Cs1 O1 87.9(3) 9_556 .
O1 Cs1 O1 92.1(3) 3 .
O1 Cs1 O1 87.9(3) 8_556 .
O1 Cs1 O1 92.1(3) 2 .
O1 Cs1 O1 180.000(1) 7_556 .
O1 Cs1 O1 92.1(3) 7_666 9_546
O1 Cs1 O1 87.9(3) 1_445 9_546
O1 Cs1 O1 112.4(4) 9_556 9_546
O1 Cs1 O1 67.6(4) 3 9_546
O1 Cs1 O1 47.0(4) 8_556 9_546
O1 Cs1 O1 133.0(4) 2 9_546
O1 Cs1 O1 51.2(4) 7_556 9_546
O1 Cs1 O1 128.8(4) . 9_546
O1 Cs1 O1 92.1(3) 7_666 8_456
O1 Cs1 O1 87.9(3) 1_445 8_456
O1 Cs1 O1 51.2(4) 9_556 8_456
O1 Cs1 O1 128.8(4) 3 8_456
O1 Cs1 O1 112.4(4) 8_556 8_456
O1 Cs1 O1 67.6(4) 2 8_456
O1 Cs1 O1 47.0(4) 7_556 8_456
O1 Cs1 O1 133.0(4) . 8_456
O1 Cs1 O1 92.1(3) 9_546 8_456
O1 Cs1 O1 87.9(3) 7_666 3_565
O1 Cs1 O1 92.1(3) 1_445 3_565
O1 Cs1 O1 67.6(4) 9_556 3_565
O1 Cs1 O1 112.4(4) 3 3_565
O1 Cs1 O1 133.0(4) 8_556 3_565
O1 Cs1 O1 47.0(4) 2 3_565
O1 Cs1 O1 128.8(4) 7_556 3_565
O1 Cs1 O1 51.2(4) . 3_565
O1 Cs1 O1 180.000(1) 9_546 3_565
O1 Cs1 O1 87.9(3) 8_456 3_565
O1 Cs1 O1 87.9(3) 7_666 2_655
O1 Cs1 O1 92.1(3) 1_445 2_655
O1 Cs1 O1 128.8(4) 9_556 2_655
O1 Cs1 O1 51.2(4) 3 2_655
O1 Cs1 O1 67.6(4) 8_556 2_655
O1 Cs1 O1 112.4(4) 2 2_655
O1 Cs1 O1 133.0(4) 7_556 2_655
O1 Cs1 O1 47.0(4) . 2_655
O1 Cs1 O1 87.9(3) 9_546 2_655
O1 Cs1 O1 180.000(1) 8_456 2_655
O1 Cs1 O1 92.1(3) 3_565 2_655
O2 Ta1 O2 95.8(5) 2_665 3_565
O2 Ta1 O2 95.8(5) 2_665 .
O2 Ta1 O2 95.8(5) 3_565 .
O2 Ta1 O1 89.4(3) 2_665 2_665
O2 Ta1 O1 172.2(5) 3_565 2_665
O2 Ta1 O1 89.4(3) . 2_665
O2 Ta1 O1 89.4(3) 2_665 3_565
O2 Ta1 O1 89.4(3) 3_565 3_565
O2 Ta1 O1 172.2(5) . 3_565
O1 Ta1 O1 84.9(5) 2_665 3_565
O2 Ta1 O1 172.2(5) 2_665 .
O2 Ta1 O1 89.4(3) 3_565 .
O2 Ta1 O1 89.4(3) . .
O1 Ta1 O1 84.9(5) 2_665 .
O1 Ta1 O1 84.9(5) 3_565 .
O2 Ta1 Cs1 131.9(2) 2_665 1_665
O2 Ta1 Cs1 131.9(2) 3_565 1_665
O2 Ta1 Cs1 75.9(4) . 1_665
O1 Ta1 Cs1 44.09(15) 2_665 1_665
O1 Ta1 Cs1 96.3(3) 3_565 1_665
O1 Ta1 Cs1 44.09(15) . 1_665
O2 Ta1 Cs1 75.9(4) 2_665 1_565
O2 Ta1 Cs1 131.9(2) 3_565 1_565
O2 Ta1 Cs1 131.9(2) . 1_565
O1 Ta1 Cs1 44.09(15) 2_665 1_565
O1 Ta1 Cs1 44.09(15) 3_565 1_565
O1 Ta1 Cs1 96.3(3) . 1_565
Cs1 Ta1 Cs1 75.639(19) 1_665 1_565
O2 Ta1 Cs1 131.9(2) 2_665 .
O2 Ta1 Cs1 75.9(4) 3_565 .
O2 Ta1 Cs1 131.9(2) . .
O1 Ta1 Cs1 96.3(3) 2_665 .
O1 Ta1 Cs1 44.09(15) 3_565 .
O1 Ta1 Cs1 44.09(15) . .
Cs1 Ta1 Cs1 75.639(19) 1_665 .
Cs1 Ta1 Cs1 75.639(19) 1_565 .
O2 Ta2 O2 180.0(6) 9_655 3_675
O2 Ta2 O2 89.1(5) 9_655 8_565
O2 Ta2 O2 90.9(5) 3_675 8_565
O2 Ta2 O2 90.9(5) 9_655 2_765
O2 Ta2 O2 89.1(5) 3_675 2_765
O2 Ta2 O2 180.000(1) 8_565 2_765
O2 Ta2 O2 90.9(5) 9_655 .
O2 Ta2 O2 89.1(5) 3_675 .
O2 Ta2 O2 90.9(5) 8_565 .
O2 Ta2 O2 89.1(5) 2_765 .
O2 Ta2 O2 89.1(5) 9_655 7_775
O2 Ta2 O2 90.9(5) 3_675 7_775
O2 Ta2 O2 89.1(5) 8_565 7_775
O2 Ta2 O2 90.9(5) 2_765 7_775
O2 Ta2 O2 180.0(3) . 7_775
O1 Se1 O1 101.4(5) 3_665 2_655
O1 Se1 O1 101.4(5) 3_665 .
O1 Se1 O1 101.4(5) 2_655 .
O1 Se1 Cs1 50.9(2) 3_665 1_665
O1 Se1 Cs1 113.9(4) 2_655 1_665
O1 Se1 Cs1 50.9(2) . 1_665
O1 Se1 Cs1 50.9(2) 3_665 1_655
O1 Se1 Cs1 50.9(2) 2_655 1_655
O1 Se1 Cs1 113.9(4) . 1_655
Cs1 Se1 Cs1 84.03(6) 1_665 1_655
O1 Se1 Cs1 113.9(4) 3_665 .
O1 Se1 Cs1 50.9(2) 2_655 .
O1 Se1 Cs1 50.9(2) . .
Cs1 Se1 Cs1 84.03(6) 1_665 .
Cs1 Se1 Cs1 84.03(6) 1_655 .
Se1 O1 Ta1 114.6(6) . .
Se1 O1 Cs1 105.5(3) . 1_665
Ta1 O1 Cs1 109.5(3) . 1_665
Se1 O1 Cs1 105.5(3) . .
Ta1 O1 Cs1 109.5(3) . .
Cs1 O1 Cs1 112.4(4) 1_665 .
Ta1 O2 Ta2 175.1(7) . .

loop_
_geom_bond_atom_site_label_1
_geom_bond_atom_site_label_2
_geom_bond_distance
_geom_bond_site_symmetry_2
Cs1 O1 3.319(7) 7_666
Cs1 O1 3.319(7) 1_445
Cs1 O1 3.319(7) 9_556
Cs1 O1 3.319(7) 3
Cs1 O1 3.319(7) 8_556
Cs1 O1 3.319(7) 2
Cs1 O1 3.319(7) 7_556
Cs1 O1 3.319(7) .
Cs1 O1 3.319(7) 9_546
Cs1 O1 3.319(7) 8_456
Cs1 O1 3.319(7) 3_565
Cs1 O1 3.319(7) 2_655
Ta1 O2 1.864(10) 2_665
Ta1 O2 1.864(10) 3_565
Ta1 O2 1.864(10) .
Ta1 O1 2.123(12) 2_665
Ta1 O1 2.123(12) 3_565
Ta1 O1 2.123(12) .
Ta1 Cs1 4.4973(9) 1_665
Ta1 Cs1 4.4973(9) 1_565
Ta2 O2 1.959(10) 9_655
Ta2 O2 1.959(10) 3_675
Ta2 O2 1.959(10) 8_565
Ta2 O2 1.959(10) 2_765
Ta2 O2 1.959(10) .
Ta2 O2 1.959(10) 7_775
Se1 O1 1.712(12) 3_665
Se1 O1 1.712(12) 2_655
Se1 O1 1.712(12) .
Se1 Cs1 4.120(2) 1_665
Se1 Cs1 4.120(2) 1_655
O1 Cs1 3.319(7) 1_665
